data_7229350
loop_
_publ_author_name
'Ahuja, Dipali'
'Bannigan, Pauric'
'Rasmuson, Ake'

_publ_section_title
;
 Study of three solvates of sulfamethazine
;
_journal_name_full CrystEngComm
_journal_paper_doi 10.1039/C7CE01610G
_journal_year 2017
_chemical_formula_moiety 'C12 H14 N4 O2 S, C4 H9 N O'
_chemical_formula_sum 'C16 H23 N5 O3 S'
_chemical_formula_weight 365.45
_chemical_name_common SMT-DMA
_chemical_name_systematic 'Sulfamethazine -DMA Solvate'
_space_group_crystal_system orthorhombic
_space_group_IT_number 33
_space_group_name_Hall 'P 2c -2n'
_space_group_name_H-M_alt 'P n a 21'
_symmetry_space_group_name_Hall 'P 2c -2n'
_symmetry_space_group_name_H-M 'P n a 21'
_atom_sites_solution_hydrogens mixed
_atom_sites_solution_primary direct
_audit_creation_date 2017-08-03
_audit_creation_method
;
Olex2 1.2
(compiled 2017.07.20 svn.r3457 for OlexSys, GUI svn.r5370)
;
_audit_update_record
;
2017-08-24 deposited with the CCDC.
2017-10-17 downloaded from the CCDC.
;
_cell_angle_alpha 90
_cell_angle_beta 90
_cell_angle_gamma 90
_cell_formula_units_Z 8
_cell_length_a 31.336(4)
_cell_length_b 8.0711(10)
_cell_length_c 15.218(2)
_cell_measurement_reflns_used 2807
_cell_measurement_temperature 293(2)
_cell_measurement_theta_max 20.83
_cell_measurement_theta_min 2.84
_cell_volume 3848.9(9)
_computing_cell_refinement 'SAINT v8.37A (Bruker, 2015)'
_computing_data_reduction 'SAINT v8.37A (Bruker, 2015)'
_computing_molecular_graphics 'Olex2 (Dolomanov et al., 2009)'
_computing_publication_material 'Olex2 (Dolomanov et al., 2009)'
_computing_structure_refinement 'ShelXL (Sheldrick, 2015)'
_computing_structure_solution 'ShelXS (Sheldrick, 2008)'
_diffrn_ambient_temperature 293(2)
_diffrn_measured_fraction_theta_full 0.994
_diffrn_measured_fraction_theta_max 0.994
_diffrn_measurement_device_type 'Bruker D8 Quest'
_diffrn_measurement_method '\f and \w scans'
_diffrn_radiation_type MoK\a
_diffrn_radiation_wavelength 0.71073
_diffrn_reflns_av_R_equivalents 0.0509
_diffrn_reflns_av_unetI/netI 0.1020
_diffrn_reflns_Laue_measured_fraction_full 0.994
_diffrn_reflns_Laue_measured_fraction_max 0.994
_diffrn_reflns_limit_h_max 40
_diffrn_reflns_limit_h_min -26
_diffrn_reflns_limit_k_max 10
_diffrn_reflns_limit_k_min -10
_diffrn_reflns_limit_l_max 17
_diffrn_reflns_limit_l_min -19
_diffrn_reflns_number 13797
_diffrn_reflns_point_group_measured_fraction_full 0.827
_diffrn_reflns_point_group_measured_fraction_max 0.829
_diffrn_reflns_theta_full 25.242
_diffrn_reflns_theta_max 27.486
_diffrn_reflns_theta_min 2.600
_exptl_absorpt_coefficient_mu 0.192
_exptl_absorpt_correction_T_max 0.7456
_exptl_absorpt_correction_T_min 0.6955
_exptl_absorpt_correction_type multi-scan
_exptl_absorpt_process_details
;
SADABS-2016/2 (Bruker,2016/2) was used for absorption correction.
wR2(int) was 0.0680 before and 0.0286 after correction.
The Ratio of minimum to maximum transmission is 0.9486.
The \l/2 correction factor is Not present.
;
_exptl_crystal_colour white
_exptl_crystal_colour_primary white
_exptl_crystal_density_diffrn 1.261
_exptl_crystal_description PLATE
_exptl_crystal_F_000 1552
_exptl_crystal_size_max 0.18
_exptl_crystal_size_mid 0.16
_exptl_crystal_size_min 0.14
_refine_diff_density_max 0.257
_refine_diff_density_min -0.215
_refine_diff_density_rms 0.048
_refine_ls_abs_structure_details
;
 Flack x determined using 980 quotients [(I+)-(I-)]/[(I+)+(I-)]
 (Parsons and Flack (2004), Acta Cryst. A60, s61).
;
_refine_ls_abs_structure_Flack 0.15(4)
_refine_ls_extinction_method none
_refine_ls_goodness_of_fit_ref 1.001
_refine_ls_hydrogen_treatment constr
_refine_ls_matrix_type full
_refine_ls_number_parameters 463
_refine_ls_number_reflns 7337
_refine_ls_number_restraints 1
_refine_ls_restrained_S_all 1.001
_refine_ls_R_factor_all 0.1661
_refine_ls_R_factor_gt 0.0683
_refine_ls_shift/su_max 0.000
_refine_ls_shift/su_mean 0.000
_refine_ls_structure_factor_coef Fsqd
_refine_ls_weighting_details 'w=1/[\s^2^(Fo^2^)+(0.0459P)^2^+1.7769P] where P=(Fo^2^+2Fc^2^)/3'
_refine_ls_weighting_scheme calc
_refine_ls_wR_factor_gt 0.1113
_refine_ls_wR_factor_ref 0.1419
_reflns_Friedel_coverage 0.607
_reflns_Friedel_fraction_full 0.646
_reflns_Friedel_fraction_max 0.651
_reflns_number_gt 3633
_reflns_number_total 7337
_reflns_threshold_expression 'I > 2\s(I)'
_cod_data_source_file c7ce01610g1.cif
_cod_data_source_block pbda02_1_0ma_a
_cod_original_cell_volume 3848.8(8)
_cod_database_code 7229350
_shelxl_version_number 2013-3
_shelx_space_group_comment
;
The symmetry employed for this shelxl refinement is uniquely defined
by the following loop, which should always be used as a source of
symmetry information in preference to the above space-group names.
They are only intended as comments.
;
_olex2_refinement_description
;
1. Fixed Uiso
 At 1.2 times of:
  All C(H) groups, All N(H) groups, All N(H,H) groups
 At 1.5 times of:
  All C(H,H,H) groups
2.a Riding coordinates:
 N2A(H2A)
2.b Rotating group:
 N1A(H1AA,H1AB), N1(H1A,H1B)
2.c Aromatic/amide H refined with riding coordinates:
 C3A(H3A), C6A(H6A), C2A(H2AA), C5A(H5A), C9A(H9A), C5(H5), C2(H2), C3(H3),
 N2(H2B), C6(H6), C9(H9)
2.d Idealised Me refined as rotating group:
 C12A(H12A,H12B,H12C), C4B(H4BA,H4BB,H4BC), C4C(H4CA,H4CB,H4CC), C1C(H1CA,H1CB,
 H1CC), C11A(H11A,H11B,H11C), C12(H12D,H12E,H12F), C11(H11D,H11E,H11F),
 C1B(H1BA,H1BB,H1BC), C2B(H2BA,H2BB,H2BC), C2C(H2CA,H2CB,H2CC)
;
_olex2_submission_special_instructions 'No special instructions were received'

loop_
_space_group_symop_operation_xyz
'x, y, z'
'-x, -y, z+1/2'
'-x+1/2, y+1/2, z+1/2'
'x+1/2, -y+1/2, z'

loop_
_atom_site_label
_atom_site_type_symbol
_atom_site_fract_x
_atom_site_fract_y
_atom_site_fract_z
_atom_site_U_iso_or_equiv
_atom_site_adp_type
_atom_site_occupancy
_atom_site_site_symmetry_order
_atom_site_calc_flag
_atom_site_refinement_flags_posn
S1A S 0.02279(5) 0.2746(2) 0.40828(12) 0.0449(4) Uani 1 1 d .
O2A O 0.02720(14) 0.2434(6) 0.3166(3) 0.0576(13) Uani 1 1 d .
C4A C 0.00978(19) 0.0910(8) 0.4621(4) 0.0416(16) Uani 1 1 d .
C3A C 0.02558(19) -0.0595(8) 0.4315(5) 0.0538(18) Uani 1 1 d .
H3A H 0.0419 -0.0635 0.3806 0.065 Uiso 1 1 calc R
N2A N 0.07119(15) 0.3214(7) 0.4399(3) 0.0483(14) Uani 1 1 d .
H2A H 0.0806 0.4012 0.4078 0.058 Uiso 1 1 d R
N4A N 0.12545(17) 0.3627(8) 0.5364(4) 0.0555(16) Uani 1 1 d .
C8A C 0.0679(2) 0.3726(9) 0.6719(5) 0.057(2) Uani 1 1 d .
N3A N 0.05317(17) 0.3569(7) 0.5885(4) 0.0489(15) Uani 1 1 d .
N1A N -0.0140(2) -0.3455(8) 0.5978(4) 0.072(2) Uani 1 1 d .
H1AA H -0.0176 -0.3243 0.6527 0.087 Uiso 1 1 d GR
H1AB H -0.0368 -0.3901 0.5769 0.087 Uiso 1 1 d GR
C6A C -0.0231(2) -0.0506(10) 0.5818(5) 0.0534(19) Uani 1 1 d .
H6A H -0.0400 -0.0477 0.6321 0.064 Uiso 1 1 calc R
C2A C 0.0168(3) -0.2020(9) 0.4772(5) 0.064(2) Uani 1 1 d .
H2AA H 0.0271 -0.3026 0.4563 0.077 Uiso 1 1 calc R
N1B N 0.1767(3) 0.1250(11) 0.2285(6) 0.098(3) Uani 1 1 d .
C7A C 0.0834(2) 0.3489(8) 0.5272(5) 0.0452(17) Uani 1 1 d .
C1A C -0.0071(2) -0.1993(9) 0.5537(5) 0.0518(19) Uani 1 1 d .
O1C O 0.21549(19) 0.6633(9) 0.2639(5) 0.111(2) Uani 1 1 d .
C5A C -0.01504(19) 0.0933(9) 0.5379(5) 0.0494(18) Uani 1 1 d .
H5A H -0.0261 0.1928 0.5586 0.059 Uiso 1 1 calc R
N1C N 0.1467(3) 0.6272(10) 0.2370(6) 0.099(2) Uani 1 1 d .
C10A C 0.1401(2) 0.3810(10) 0.6198(6) 0.066(2) Uani 1 1 d .
C12A C 0.0343(3) 0.3750(12) 0.7425(5) 0.083(3) Uani 1 1 d .
H12A H 0.0214 0.4827 0.7448 0.125 Uiso 1 1 calc GR
H12B H 0.0472 0.3503 0.7982 0.125 Uiso 1 1 calc GR
H12C H 0.0129 0.2935 0.7295 0.125 Uiso 1 1 calc GR
O1B O 0.1265(2) 0.1870(10) 0.3238(4) 0.123(3) Uani 1 1 d .
C9A C 0.1111(3) 0.3844(10) 0.6880(5) 0.069(2) Uani 1 1 d .
H9A H 0.1208 0.3948 0.7456 0.082 Uiso 1 1 calc R
C4B C 0.2002(3) 0.2335(14) 0.3635(8) 0.123(4) Uani 1 1 d .
H4BA H 0.2230 0.1541 0.3610 0.184 Uiso 1 1 calc GR
H4BB H 0.1896 0.2404 0.4226 0.184 Uiso 1 1 calc GR
H4BC H 0.2107 0.3401 0.3455 0.184 Uiso 1 1 calc GR
C4C C 0.1972(3) 0.5771(15) 0.1182(6) 0.120(4) Uani 1 1 d .
H4CA H 0.1875 0.6620 0.0788 0.180 Uiso 1 1 calc GR
H4CB H 0.1832 0.4746 0.1045 0.180 Uiso 1 1 calc GR
H4CC H 0.2275 0.5635 0.1120 0.180 Uiso 1 1 calc GR
C1C C 0.1367(4) 0.6720(15) 0.3301(8) 0.127(4) Uani 1 1 d .
H1CA H 0.1620 0.6619 0.3653 0.191 Uiso 1 1 calc GR
H1CB H 0.1151 0.5987 0.3523 0.191 Uiso 1 1 calc GR
H1CC H 0.1265 0.7841 0.3324 0.191 Uiso 1 1 calc GR
C11A C 0.1877(2) 0.4008(14) 0.6321(7) 0.106(4) Uani 1 1 d .
H11A H 0.2012 0.2944 0.6278 0.159 Uiso 1 1 calc GR
H11B H 0.1933 0.4478 0.6889 0.159 Uiso 1 1 calc GR
H11C H 0.1988 0.4728 0.5874 0.159 Uiso 1 1 calc GR
S1 S 0.20191(5) 0.0508(2) 0.92091(13) 0.0503(4) Uani 1 1 d .
C5 C 0.19290(19) 0.3799(8) 0.8980(4) 0.0463(18) Uani 1 1 d .
H5 H 0.2217 0.3795 0.8831 0.056 Uiso 1 1 calc R
N3 N 0.13896(19) -0.0448(7) 0.7833(4) 0.0543(16) Uani 1 1 d .
C4 C 0.17235(18) 0.2342(7) 0.9197(4) 0.0436(15) Uani 1 1 d .
C1 C 0.12670(19) 0.5298(8) 0.9215(5) 0.0487(16) Uani 1 1 d .
O1 O 0.17698(15) -0.0757(6) 0.9610(3) 0.0589(13) Uani 1 1 d .
O2 O 0.24360(13) 0.0853(6) 0.9540(3) 0.0643(14) Uani 1 1 d .
C7 C 0.1800(2) -0.0356(8) 0.7565(5) 0.0489(18) Uani 1 1 d .
C2 C 0.10704(19) 0.3813(9) 0.9434(4) 0.0473(18) Uani 1 1 d .
H2 H 0.0783 0.3811 0.9590 0.057 Uiso 1 1 calc R
C3 C 0.1291(2) 0.2354(9) 0.9424(4) 0.0479(17) Uani 1 1 d .
H3 H 0.1154 0.1369 0.9568 0.057 Uiso 1 1 calc R
N4 N 0.1946(2) -0.0558(9) 0.6756(4) 0.0695(18) Uani 1 1 d .
C8 C 0.1099(3) -0.0789(10) 0.7218(6) 0.068(2) Uani 1 1 d .
N1 N 0.10511(18) 0.6767(7) 0.9233(5) 0.0754(19) Uani 1 1 d .
H1A H 0.0789 0.6624 0.9064 0.091 Uiso 1 1 d GR
H1B H 0.1049 0.7142 0.9767 0.091 Uiso 1 1 d GR
N2 N 0.21079(17) 0.0003(7) 0.8180(4) 0.0552(16) Uani 1 1 d .
H2B H 0.2370 -0.0041 0.8010 0.066 Uiso 1 1 calc R
C6 C 0.17029(19) 0.5251(8) 0.8987(4) 0.0500(18) Uani 1 1 d .
H6 H 0.1840 0.6233 0.8838 0.060 Uiso 1 1 calc R
C9 C 0.1229(3) -0.1017(11) 0.6356(6) 0.089(3) Uani 1 1 d .
H9 H 0.1029 -0.1238 0.5921 0.107 Uiso 1 1 calc R
C10 C 0.1651(4) -0.0918(12) 0.6148(6) 0.088(3) Uani 1 1 d .
C12 C 0.0642(2) -0.0880(13) 0.7499(7) 0.108(4) Uani 1 1 d .
H12D H 0.0549 -0.2012 0.7486 0.162 Uiso 1 1 calc GR
H12E H 0.0470 -0.0231 0.7107 0.162 Uiso 1 1 calc GR
H12F H 0.0615 -0.0454 0.8086 0.162 Uiso 1 1 calc GR
O1A O -0.00639(12) 0.3990(5) 0.4366(3) 0.0521(13) Uani 1 1 d .
C11 C 0.1833(4) -0.1170(17) 0.5223(7) 0.159(5) Uani 1 1 d .
H11D H 0.1944 -0.0138 0.5008 0.239 Uiso 1 1 calc GR
H11E H 0.1611 -0.1551 0.4838 0.239 Uiso 1 1 calc GR
H11F H 0.2058 -0.1978 0.5243 0.239 Uiso 1 1 calc GR
C3B C 0.1648(3) 0.1802(12) 0.3031(7) 0.086(3) Uani 1 1 d .
C1B C 0.1413(4) 0.0663(16) 0.1686(7) 0.128(4) Uani 1 1 d .
H1BA H 0.1215 0.0005 0.2016 0.192 Uiso 1 1 calc GR
H1BB H 0.1532 0.0008 0.1220 0.192 Uiso 1 1 calc GR
H1BC H 0.1268 0.1604 0.1442 0.192 Uiso 1 1 calc GR
C2B C 0.2207(3) 0.1087(15) 0.1983(8) 0.139(5) Uani 1 1 d .
H2BA H 0.2388 0.1799 0.2324 0.208 Uiso 1 1 calc GR
H2BB H 0.2224 0.1396 0.1375 0.208 Uiso 1 1 calc GR
H2BC H 0.2298 -0.0041 0.2051 0.208 Uiso 1 1 calc GR
C3C C 0.1869(4) 0.6263(13) 0.2119(7) 0.090(3) Uani 1 1 d .
C2C C 0.1090(3) 0.5849(16) 0.1839(9) 0.156(6) Uani 1 1 d .
H2CA H 0.1064 0.4666 0.1799 0.234 Uiso 1 1 calc GR
H2CB H 0.1121 0.6307 0.1261 0.234 Uiso 1 1 calc GR
H2CC H 0.0839 0.6297 0.2112 0.234 Uiso 1 1 calc GR

loop_
_atom_site_aniso_label
_atom_site_aniso_U_11
_atom_site_aniso_U_22
_atom_site_aniso_U_33
_atom_site_aniso_U_23
_atom_site_aniso_U_13
_atom_site_aniso_U_12
S1A 0.0453(8) 0.0482(10) 0.0413(10) 0.0006(11) -0.0066(9) -0.0021(8)
O2A 0.063(3) 0.072(3) 0.039(3) -0.001(3) -0.011(2) -0.006(3)
C4A 0.044(3) 0.038(4) 0.043(4) -0.004(3) -0.003(3) 0.002(3)
C3A 0.063(4) 0.053(4) 0.046(5) -0.015(4) 0.005(4) 0.007(4)
N2A 0.054(3) 0.059(3) 0.032(3) 0.004(3) -0.004(3) -0.017(3)
N4A 0.047(4) 0.074(4) 0.045(4) 0.001(3) -0.006(3) -0.016(3)
C8A 0.071(5) 0.054(5) 0.047(5) -0.008(4) -0.010(4) 0.006(4)
N3A 0.055(4) 0.057(4) 0.035(4) -0.006(3) 0.003(3) 0.002(3)
N1A 0.093(5) 0.057(4) 0.067(5) 0.011(4) -0.019(4) -0.018(4)
C6A 0.044(4) 0.065(5) 0.051(5) 0.004(4) 0.005(3) 0.003(4)
C2A 0.088(6) 0.036(5) 0.069(6) -0.008(4) 0.001(5) 0.011(4)
N1B 0.096(6) 0.105(6) 0.093(7) 0.011(6) 0.032(5) 0.022(5)
C7A 0.049(4) 0.041(4) 0.046(4) 0.008(4) -0.007(4) -0.003(3)
C1A 0.052(4) 0.050(5) 0.054(5) 0.005(4) -0.008(4) -0.007(4)
O1C 0.089(4) 0.136(6) 0.107(5) -0.024(5) -0.048(4) 0.018(4)
C5A 0.041(4) 0.046(4) 0.060(5) 0.006(4) 0.001(4) 0.009(3)
N1C 0.108(6) 0.094(6) 0.096(7) -0.028(5) -0.019(5) 0.001(5)
C10A 0.068(5) 0.067(6) 0.062(6) 0.000(5) -0.016(5) -0.012(4)
C12A 0.087(6) 0.113(8) 0.049(5) -0.005(5) 0.007(5) 0.015(6)
O1B 0.074(4) 0.193(8) 0.102(5) -0.063(5) 0.030(4) -0.011(5)
C9A 0.079(6) 0.081(6) 0.046(5) -0.002(5) -0.015(4) -0.002(5)
C4B 0.090(6) 0.137(9) 0.140(9) -0.009(8) -0.031(7) -0.042(7)
C4C 0.142(9) 0.150(11) 0.069(7) -0.009(7) -0.013(6) 0.030(8)
C1C 0.141(10) 0.142(10) 0.099(9) -0.023(8) 0.012(7) -0.018(8)
C11A 0.063(5) 0.157(10) 0.098(7) -0.019(7) -0.023(5) -0.029(6)
S1 0.0564(10) 0.0497(10) 0.0449(11) -0.0057(11) -0.0050(10) 0.0066(9)
C5 0.041(3) 0.054(4) 0.044(5) -0.005(4) -0.001(3) -0.006(3)
N3 0.060(4) 0.055(4) 0.048(4) -0.006(3) -0.007(3) 0.000(3)
C4 0.046(3) 0.048(4) 0.037(4) -0.004(4) 0.005(3) 0.001(3)
C1 0.055(4) 0.050(4) 0.041(4) 0.001(4) 0.000(4) 0.002(4)
O1 0.078(3) 0.046(3) 0.052(3) 0.003(3) 0.004(3) 0.005(3)
O2 0.050(3) 0.069(3) 0.074(4) -0.010(3) -0.022(3) 0.010(3)
C7 0.060(5) 0.038(4) 0.049(5) -0.002(4) -0.002(4) 0.003(4)
C2 0.038(3) 0.057(4) 0.047(5) -0.004(4) 0.003(3) 0.005(4)
C3 0.050(4) 0.057(4) 0.037(4) 0.005(4) 0.000(3) -0.008(4)
N4 0.080(5) 0.083(5) 0.045(4) -0.015(4) 0.004(4) 0.012(4)
C8 0.078(6) 0.060(5) 0.067(6) 0.001(5) -0.023(5) -0.011(4)
N1 0.057(3) 0.069(4) 0.100(6) -0.014(5) -0.007(4) 0.017(3)
N2 0.039(3) 0.064(4) 0.062(4) -0.017(3) 0.005(3) 0.012(3)
C6 0.050(4) 0.048(4) 0.052(5) -0.001(4) 0.002(3) -0.009(3)
C9 0.105(8) 0.106(8) 0.057(6) -0.011(6) -0.038(6) -0.007(7)
C10 0.118(8) 0.098(8) 0.047(6) -0.020(5) -0.006(6) 0.008(7)
C12 0.063(6) 0.148(10) 0.113(8) 0.018(7) -0.029(6) -0.027(6)
O1A 0.055(2) 0.041(2) 0.060(3) 0.004(3) -0.004(2) 0.012(2)
C11 0.195(12) 0.233(15) 0.050(7) -0.044(9) 0.017(7) 0.010(11)
C3B 0.091(7) 0.087(7) 0.079(7) 0.008(6) 0.025(6) 0.008(6)
C1B 0.144(10) 0.168(12) 0.071(8) -0.020(8) 0.004(7) 0.009(9)
C2B 0.085(7) 0.176(12) 0.155(11) 0.016(9) 0.071(7) 0.034(8)
C3C 0.095(8) 0.096(8) 0.079(8) 0.002(6) -0.002(7) 0.021(7)
C2C 0.105(8) 0.194(14) 0.169(13) -0.047(11) -0.063(8) -0.009(9)

loop_
_atom_type_symbol
_atom_type_description
_atom_type_scat_dispersion_real
_atom_type_scat_dispersion_imag
_atom_type_scat_source
C C 0.0033 0.0016 'International Tables Vol C Tables 4.2.6.8 and 6.1.1.4'
H H 0.0000 0.0000 'International Tables Vol C Tables 4.2.6.8 and 6.1.1.4'
N N 0.0061 0.0033 'International Tables Vol C Tables 4.2.6.8 and 6.1.1.4'
O O 0.0106 0.0060 'International Tables Vol C Tables 4.2.6.8 and 6.1.1.4'
S S 0.1246 0.1234 'International Tables Vol C Tables 4.2.6.8 and 6.1.1.4'

loop_
_geom_angle_atom_site_label_1
_geom_angle_atom_site_label_2
_geom_angle_atom_site_label_3
_geom_angle
O2A S1A C4A 109.5(3)
O2A S1A N2A 103.8(3)
O2A S1A O1A 118.9(3)
N2A S1A C4A 106.0(3)
O1A S1A C4A 107.9(3)
O1A S1A N2A 110.1(3)
C3A C4A S1A 120.1(5)
C5A C4A S1A 120.6(5)
C5A C4A C3A 119.2(6)
C2A C3A C4A 119.4(6)
C7A N2A S1A 124.7(4)
C7A N4A C10A 116.3(6)
N3A C8A C12A 115.6(6)
N3A C8A C9A 120.5(7)
C9A C8A C12A 123.9(7)
C7A N3A C8A 114.8(6)
C5A C6A C1A 121.7(7)
C3A C2A C1A 121.5(7)
C3B N1B C1B 115.6(8)
C3B N1B C2B 126.0(10)
C2B N1B C1B 118.3(9)
N4A C7A N2A 112.6(6)
N3A C7A N2A 118.6(6)
N3A C7A N4A 128.8(6)
N1A C1A C2A 118.9(7)
C6A C1A N1A 122.8(7)
C6A C1A C2A 118.3(7)
C6A C5A C4A 119.9(7)
C3C N1C C1C 118.6(9)
C3C N1C C2C 127.4(10)
C2C N1C C1C 114.0(10)
N4A C10A C9A 118.8(7)
N4A C10A C11A 117.5(8)
C9A C10A C11A 123.7(8)
C8A C9A C10A 120.7(8)
O1 S1 C4 108.8(3)
O1 S1 O2 119.4(3)
O1 S1 N2 108.9(3)
O2 S1 C4 108.9(3)
O2 S1 N2 103.3(3)
N2 S1 C4 106.9(3)
C6 C5 C4 119.1(5)
C8 N3 C7 116.7(6)
C5 C4 S1 118.5(4)
C5 C4 C3 120.3(6)
C3 C4 S1 121.1(5)
C2 C1 C6 117.8(6)
N1 C1 C2 121.7(6)
N1 C1 C6 120.5(6)
N3 C7 N2 118.3(6)
N4 C7 N3 127.2(7)
N4 C7 N2 114.5(7)
C3 C2 C1 121.1(6)
C2 C3 C4 120.0(6)
C7 N4 C10 115.5(7)
N3 C8 C9 119.3(8)
N3 C8 C12 117.5(8)
C9 C8 C12 123.2(8)
C7 N2 S1 125.6(5)
C5 C6 C1 121.7(6)
C10 C9 C8 120.0(8)
N4 C10 C9 121.4(8)
N4 C10 C11 114.0(10)
C9 C10 C11 124.6(10)
N1B C3B C4B 115.4(10)
O1B C3B N1B 121.6(10)
O1B C3B C4B 123.0(10)
O1C C3C N1C 120.5(10)
O1C C3C C4C 120.9(10)
N1C C3C C4C 118.6(10)

loop_
_geom_bond_atom_site_label_1
_geom_bond_atom_site_label_2
_geom_bond_distance
S1A O2A 1.424(5)
S1A C4A 1.741(6)
S1A N2A 1.636(5)
S1A O1A 1.425(4)
C4A C3A 1.392(8)
C4A C5A 1.391(8)
C3A C2A 1.372(10)
N2A C7A 1.399(8)
N4A C7A 1.331(8)
N4A C10A 1.357(9)
C8A N3A 1.357(8)
C8A C12A 1.504(10)
C8A C9A 1.379(10)
N3A C7A 1.330(8)
N1A C1A 1.375(8)
C6A C1A 1.371(10)
C6A C5A 1.364(9)
C2A C1A 1.383(10)
N1B C3B 1.275(11)
N1B C1B 1.510(12)
N1B C2B 1.459(10)
O1C C3C 1.232(11)
N1C C1C 1.495(12)
N1C C3C 1.315(11)
N1C C2C 1.473(11)
C10A C9A 1.382(10)
C10A C11A 1.511(10)
O1B C3B 1.241(10)
C4B C3B 1.505(12)
C4C C3C 1.515(13)
S1 C4 1.746(6)
S1 O1 1.423(5)
S1 O2 1.428(4)
S1 N2 1.643(6)
C5 C4 1.381(8)
C5 C6 1.370(8)
N3 C7 1.350(8)
N3 C8 1.336(9)
C4 C3 1.398(8)
C1 C2 1.388(9)
C1 N1 1.365(8)
C1 C6 1.410(8)
C7 N4 1.324(9)
C7 N2 1.376(8)
C2 C3 1.366(9)
N4 C10 1.340(10)
C8 C9 1.386(12)
C8 C12 1.494(11)
C9 C10 1.361(12)
C10 C11 1.532(12)
